data_8106266
loop_
_publ_author_name
'Aouad, Mohamed Reda'
'Messali, Mouslim'
'Rezki, Nadjet'
'Shivalingegowda, Naveen'
'Warad, Ismail'

_publ_section_title
;
 Crystal structure of
 4-phenyl-3-((4-phenyl-1H-1,2,3-triazol-1-yl)methyl)-1H-1,2,4-triazole-5(4H)-thione,
 C17H14N6S
;
_journal_issue 4
_journal_name_full 'Zeitschrift f\"ur Kristallographie - New Crystal Structures'
_journal_page_first 697
_journal_page_last 698
_journal_paper_doi 10.1515/ncrs-2018-0025
_journal_volume 233
_journal_year 2018
_chemical_formula_sum 'C17 H14 N6 S'
_chemical_formula_weight 334.40
_space_group_IT_number 19
_space_group_name_Hall 'P 2ac 2ab'
_space_group_name_H-M_alt 'P 21 21 21'
_symmetry_cell_setting orthorhombic
_symmetry_space_group_name_H-M 'P 21 21 21'
_atom_sites_solution_hydrogens geom
_atom_sites_solution_primary direct
_atom_sites_solution_secondary difmap
_audit_creation_method SHELXL-97
_cell_angle_alpha 90.00
_cell_angle_beta 90.00
_cell_angle_gamma 90.00
_cell_formula_units_Z 4
_cell_length_a 7.3832(3)
_cell_length_b 14.4702(7)
_cell_length_c 15.2806(7)
_cell_measurement_reflns_used 2848
_cell_measurement_temperature 296(2)
_cell_measurement_theta_max 66.57
_cell_measurement_theta_min 5.79
_cell_volume 1632.52(13)
_computing_structure_refinement 'SHELXL-97 (Sheldrick, 1997)'
_computing_structure_solution 'SHELXS-97 (Sheldrick, 1990)'
_diffrn_ambient_temperature 296(2)
_diffrn_measured_fraction_theta_full 0.995
_diffrn_measured_fraction_theta_max 0.995
_diffrn_measurement_device_type 'Bruker X8 Proteum'
_diffrn_measurement_method '\\\f and \\\w scans'
_diffrn_radiation_monochromator graphite
_diffrn_radiation_source 'fine-focus sealed tube'
_diffrn_radiation_type CuK\a
_diffrn_radiation_wavelength 1.54178
_diffrn_reflns_av_R_equivalents 0.0577
_diffrn_reflns_av_sigmaI/netI 0.0303
_diffrn_reflns_limit_h_max 8
_diffrn_reflns_limit_h_min -8
_diffrn_reflns_limit_k_max 16
_diffrn_reflns_limit_k_min -17
_diffrn_reflns_limit_l_max 17
_diffrn_reflns_limit_l_min -18
_diffrn_reflns_number 28809
_diffrn_reflns_theta_full 66.57
_diffrn_reflns_theta_max 66.57
_diffrn_reflns_theta_min 5.79
_exptl_absorpt_coefficient_mu 1.849
_exptl_absorpt_correction_T_max 0.6865
_exptl_absorpt_correction_T_min 0.6256
_exptl_absorpt_correction_type multi-scan
_exptl_absorpt_process_details SADABS
_exptl_crystal_colour White
_exptl_crystal_density_diffrn 1.361
_exptl_crystal_density_method 'not measured'
_exptl_crystal_description Rectangle
_exptl_crystal_F_000 696
_exptl_crystal_size_max 0.28
_exptl_crystal_size_mid 0.26
_exptl_crystal_size_min 0.22
_refine_diff_density_max 0.356
_refine_diff_density_min -0.150
_refine_diff_density_rms 0.043
_refine_ls_abs_structure_details 'Flack H D (1983), Acta Cryst. A39, 876-881'
_refine_ls_abs_structure_Flack -0.009(15)
_refine_ls_extinction_method none
_refine_ls_goodness_of_fit_ref 1.075
_refine_ls_hydrogen_treatment mixed
_refine_ls_matrix_type full
_refine_ls_number_parameters 217
_refine_ls_number_reflns 2869
_refine_ls_number_restraints 0
_refine_ls_restrained_S_all 1.075
_refine_ls_R_factor_all 0.0359
_refine_ls_R_factor_gt 0.0358
_refine_ls_shift/su_max 0.001
_refine_ls_shift/su_mean 0.000
_refine_ls_structure_factor_coef Fsqd
_refine_ls_weighting_details 'calc w=1/[\s^2^(Fo^2^)+(0.0717P)^2^+0.0697P] where P=(Fo^2^+2Fc^2^)/3'
_refine_ls_weighting_scheme calc
_refine_ls_wR_factor_gt 0.0944
_refine_ls_wR_factor_ref 0.0946
_reflns_number_gt 2848
_reflns_number_total 2869
_reflns_threshold_expression >2sigma(I)
_cod_data_source_file suppl_ncrs-2018-0025_suppl.cif
_cod_data_source_block SHELXL
_cod_original_sg_symbol_H-M P212121
_cod_database_code 8106266
_publcif_funding_html
;
;

loop_
_symmetry_equiv_pos_as_xyz
'x, y, z'
'-x+1/2, -y, z+1/2'
'x+1/2, -y+1/2, -z'
'-x, y+1/2, -z+1/2'

loop_
_atom_site_label
_atom_site_type_symbol
_atom_site_fract_x
_atom_site_fract_y
_atom_site_fract_z
_atom_site_U_iso_or_equiv
_atom_site_adp_type
_atom_site_occupancy
_atom_site_symmetry_multiplicity
_atom_site_calc_flag
_atom_site_refinement_flags
_atom_site_disorder_assembly
_atom_site_disorder_group
S1 S -0.02291(6) -0.68235(3) -0.89262(4) 0.06769(16) Uani 1 1 d . . .
N1 N -0.33020(17) -0.78853(8) -0.87530(8) 0.0480(3) Uani 1 1 d . . .
N2 N -0.38008(19) -0.64350(9) -0.88009(9) 0.0550(3) Uani 1 1 d . . .
H2 H -0.3640 -0.5847 -0.8833 0.066 Uiso 1 1 calc R . .
N3 N -0.54711(18) -0.68324(9) -0.87164(9) 0.0531(3) Uani 1 1 d . . .
N4 N -0.68993(17) -0.86710(9) -0.76957(8) 0.0498(3) Uani 1 1 d . . .
C10 C -0.7623(2) -0.81429(11) -0.70616(10) 0.0542(3) Uani 1 1 d . . .
H10 H -0.8064 -0.7543 -0.7112 0.065 Uiso 1 1 calc R . .
N6 N -0.6413(2) -0.94984(9) -0.73887(9) 0.0595(3) Uani 1 1 d . . .
C1 C -0.2441(2) -0.70438(10) -0.88287(9) 0.0513(3) Uani 1 1 d . . .
N5 N -0.6828(2) -0.95080(9) -0.65555(9) 0.0588(3) Uani 1 1 d . . .
C3 C -0.2396(2) -0.87673(10) -0.87094(10) 0.0514(3) Uani 1 1 d . . .
C2 C -0.5139(2) -0.77161(10) -0.86984(9) 0.0482(3) Uani 1 1 d . . .
C17 C -0.8854(3) -0.91398(13) -0.48846(12) 0.0674(4) Uani 1 1 d . . .
H17 H -0.9119 -0.9720 -0.5113 0.081 Uiso 1 1 calc R . .
C12 C -0.8083(2) -0.84733(12) -0.54128(10) 0.0549(4) Uani 1 1 d . . .
C9 C -0.6575(2) -0.84319(11) -0.86167(9) 0.0513(3) Uani 1 1 d . . .
H9A H -0.7688 -0.8203 -0.8875 0.062 Uiso 1 1 calc R . .
H9B H -0.6213 -0.8982 -0.8935 0.062 Uiso 1 1 calc R . .
C11 C -0.7570(2) -0.86804(10) -0.63250(10) 0.0517(3) Uani 1 1 d . . .
C8 C -0.2012(3) -0.91491(14) -0.79070(13) 0.0743(5) Uani 1 1 d . . .
H8 H -0.2367 -0.8849 -0.7397 0.089 Uiso 1 1 calc R . .
C16 C -0.9232(3) -0.89474(16) -0.40187(13) 0.0787(6) Uani 1 1 d . . .
H16 H -0.9772 -0.9395 -0.3668 0.094 Uiso 1 1 calc R . .
C4 C -0.1890(3) -0.92074(13) -0.94624(13) 0.0674(4) Uani 1 1 d . . .
H4 H -0.2152 -0.8949 -1.0005 0.081 Uiso 1 1 calc R . .
C5 C -0.0984(4) -1.00414(16) -0.94056(18) 0.0884(6) Uani 1 1 d . . .
H5 H -0.0640 -1.0347 -0.9914 0.106 Uiso 1 1 calc R . .
C14 C -0.8082(4) -0.74174(19) -0.42030(14) 0.0871(6) Uani 1 1 d . . .
H14 H -0.7838 -0.6835 -0.3975 0.104 Uiso 1 1 calc R . .
C6 C -0.0589(3) -1.04186(14) -0.86126(19) 0.0870(7) Uani 1 1 d . . .
H6 H 0.0029 -1.0978 -0.8582 0.104 Uiso 1 1 calc R . .
C13 C -0.7714(3) -0.76039(14) -0.50696(13) 0.0714(5) Uani 1 1 d . . .
H13 H -0.7218 -0.7148 -0.5425 0.086 Uiso 1 1 calc R . .
C15 C -0.8811(3) -0.80935(19) -0.36726(12) 0.0835(6) Uani 1 1 d . . .
H15 H -0.9018 -0.7974 -0.3083 0.100 Uiso 1 1 calc R . .
C7 C -0.1099(4) -0.99780(17) -0.78625(18) 0.0924(7) Uani 1 1 d . . .
H7 H -0.0830 -1.0237 -0.7321 0.111 Uiso 1 1 calc R . .

loop_
_atom_site_aniso_label
_atom_site_aniso_U_11
_atom_site_aniso_U_22
_atom_site_aniso_U_33
_atom_site_aniso_U_23
_atom_site_aniso_U_13
_atom_site_aniso_U_12
S1 0.0521(2) 0.0607(2) 0.0903(3) 0.0003(2) 0.00508(19) -0.00525(17)
N1 0.0478(6) 0.0460(6) 0.0501(6) 0.0015(5) 0.0014(5) 0.0019(5)
N2 0.0575(7) 0.0450(6) 0.0625(7) 0.0004(5) 0.0038(6) -0.0004(5)
N3 0.0519(7) 0.0502(6) 0.0573(7) 0.0010(5) 0.0027(5) 0.0032(5)
N4 0.0512(7) 0.0474(6) 0.0507(6) 0.0019(5) 0.0026(5) 0.0007(5)
C10 0.0597(8) 0.0480(7) 0.0549(7) 0.0002(6) 0.0065(7) 0.0052(7)
N6 0.0718(9) 0.0484(6) 0.0584(7) 0.0008(5) 0.0069(7) 0.0058(6)
C1 0.0534(8) 0.0494(7) 0.0510(7) 0.0005(6) -0.0000(6) -0.0015(6)
N5 0.0706(9) 0.0515(7) 0.0544(7) 0.0026(5) 0.0071(6) 0.0040(6)
C3 0.0475(7) 0.0481(7) 0.0587(8) 0.0032(6) 0.0001(6) 0.0022(6)
C2 0.0498(8) 0.0504(7) 0.0444(6) 0.0003(5) 0.0011(6) 0.0030(6)
C17 0.0759(11) 0.0605(9) 0.0657(9) 0.0111(7) 0.0123(9) 0.0123(9)
C12 0.0537(8) 0.0586(8) 0.0523(8) 0.0018(6) 0.0047(6) 0.0060(7)
C9 0.0525(8) 0.0545(8) 0.0467(7) -0.0017(6) 0.0009(6) -0.0010(6)
C11 0.0542(8) 0.0480(7) 0.0530(7) 0.0014(6) 0.0047(6) 0.0002(6)
C8 0.0911(14) 0.0687(10) 0.0632(10) 0.0055(8) -0.0137(10) 0.0129(10)
C16 0.0870(13) 0.0862(13) 0.0630(10) 0.0239(10) 0.0189(9) 0.0268(11)
C4 0.0745(11) 0.0606(9) 0.0670(9) -0.0000(8) 0.0144(8) 0.0080(9)
C5 0.0905(14) 0.0674(11) 0.1074(16) -0.0067(11) 0.0261(13) 0.0203(11)
C14 0.0977(16) 0.0948(14) 0.0687(11) -0.0250(11) 0.0121(11) -0.0093(13)
C6 0.0663(12) 0.0585(10) 0.136(2) 0.0087(12) 0.0022(13) 0.0144(9)
C13 0.0787(12) 0.0706(11) 0.0650(9) -0.0080(8) 0.0138(9) -0.0090(9)
C15 0.0866(14) 0.1124(17) 0.0513(8) 0.0012(10) 0.0053(9) 0.0287(14)
C7 0.0958(16) 0.0769(12) 0.1044(16) 0.0240(12) -0.0263(14) 0.0132(12)

loop_
_atom_type_symbol
_atom_type_description
_atom_type_scat_dispersion_real
_atom_type_scat_dispersion_imag
_atom_type_scat_source
C C 0.0181 0.0091 'International Tables Vol C Tables 4.2.6.8 and 6.1.1.4'
H H 0.0000 0.0000 'International Tables Vol C Tables 4.2.6.8 and 6.1.1.4'
N N 0.0311 0.0180 'International Tables Vol C Tables 4.2.6.8 and 6.1.1.4'
S S 0.3331 0.5567 'International Tables Vol C Tables 4.2.6.8 and 6.1.1.4'

loop_
_geom_angle_atom_site_label_1
_geom_angle_atom_site_label_2
_geom_angle_atom_site_label_3
_geom_angle
_geom_angle_site_symmetry_1
_geom_angle_site_symmetry_3
C1 N1 C2 107.55(12) . .
C1 N1 C3 124.86(13) . .
C2 N1 C3 127.55(13) . .
C1 N2 N3 113.80(12) . .
C2 N3 N2 104.21(12) . .
N6 N4 C10 111.30(12) . .
N6 N4 C9 120.27(13) . .
C10 N4 C9 128.41(13) . .
N4 C10 C11 104.97(13) . .
N5 N6 N4 106.75(13) . .
N2 C1 N1 103.48(13) . .
N2 C1 S1 127.70(12) . .
N1 C1 S1 128.82(12) . .
N6 N5 C11 109.62(13) . .
C4 C3 C8 120.49(16) . .
C4 C3 N1 120.00(14) . .
C8 C3 N1 119.50(15) . .
N3 C2 N1 110.95(13) . .
N3 C2 C9 123.47(14) . .
N1 C2 C9 125.57(13) . .
C16 C17 C12 120.19(19) . .
C17 C12 C13 119.52(17) . .
C17 C12 C11 121.10(16) . .
C13 C12 C11 119.33(16) . .
N4 C9 C2 111.13(12) . .
N5 C11 C10 107.36(13) . .
N5 C11 C12 121.72(14) . .
C10 C11 C12 130.86(14) . .
C3 C8 C7 119.7(2) . .
C15 C16 C17 120.2(2) . .
C3 C4 C5 119.08(19) . .
C6 C5 C4 120.6(2) . .
C13 C14 C15 120.2(2) . .
C5 C6 C7 120.10(19) . .
C14 C13 C12 120.1(2) . .
C16 C15 C14 119.86(18) . .
C6 C7 C8 120.0(2) . .

loop_
_geom_bond_atom_site_label_1
_geom_bond_atom_site_label_2
_geom_bond_distance
_geom_bond_site_symmetry_2
S1 C1 1.6704(16) .
N1 C1 1.378(2) .
N1 C2 1.381(2) .
N1 C3 1.4426(19) .
N2 C1 1.336(2) .
N2 N3 1.367(2) .
N3 C2 1.302(2) .
N4 N6 1.3352(19) .
N4 C10 1.345(2) .
N4 C9 1.4688(19) .
C10 C11 1.369(2) .
N6 N5 1.3096(19) .
N5 C11 1.363(2) .
C3 C4 1.367(3) .
C3 C8 1.374(2) .
C2 C9 1.487(2) .
C17 C16 1.381(3) .
C17 C12 1.380(3) .
C12 C13 1.390(3) .
C12 C11 1.475(2) .
C8 C7 1.378(3) .
C16 C15 1.379(4) .
C4 C5 1.383(3) .
C5 C6 1.361(4) .
C14 C13 1.379(3) .
C14 C15 1.380(4) .
C6 C7 1.365(4) .
